data_7208919
loop_
_publ_author_name
'Shao, Ming-Yan'
'Huo, Peng'
'Sun, Yong-Gang'
'Li, Xin-Yu'
'Zhu, Qin-Yu'
'Dai, Jie'

_publ_section_title
;
 Synthetic methods and structural study of coordination polymers of Cd(ii)
 and Co(ii) with tetrathiafulvalene--tetracarboxylate
;
_journal_issue 6
_journal_name_full CrystEngComm
_journal_page_first 1086
_journal_paper_doi 10.1039/c2ce26219c
_journal_volume 15
_journal_year 2013
_chemical_formula_sum 'C17 H14 Co N2 O7 S2'
_chemical_formula_weight 481.35
_chemical_name_systematic
;
?
;
_space_group_IT_number 14
_symmetry_cell_setting monoclinic
_symmetry_space_group_name_Hall '-P 2yn'
_symmetry_space_group_name_H-M 'P 1 21/n 1'
_atom_sites_solution_hydrogens geom
_atom_sites_solution_primary direct
_atom_sites_solution_secondary difmap
_audit_creation_method SHELXL-97
_cell_angle_alpha 90.00
_cell_angle_beta 110.545(11)
_cell_angle_gamma 90.00
_cell_formula_units_Z 4
_cell_length_a 8.913(3)
_cell_length_b 21.652(6)
_cell_length_c 10.046(4)
_cell_measurement_reflns_used 6769
_cell_measurement_temperature 223(2)
_cell_measurement_theta_max 27.5
_cell_measurement_theta_min 3.1
_cell_volume 1815.4(11)
_computing_structure_refinement 'SHELXL-97 (Sheldrick, 1997)'
_computing_structure_solution 'SHELXS-97 (Sheldrick, 1990)'
_diffrn_ambient_temperature 223(2)
_diffrn_detector_area_resol_mean 14.63
_diffrn_measured_fraction_theta_full 0.956
_diffrn_measured_fraction_theta_max 0.956
_diffrn_measurement_device_type 'Rigaku Mercury'
_diffrn_measurement_method \w
_diffrn_radiation_monochromator graphite
_diffrn_radiation_source 'fine-focus sealed tube'
_diffrn_radiation_type MoK\a
_diffrn_radiation_wavelength 0.71075
_diffrn_reflns_av_R_equivalents 0.1108
_diffrn_reflns_av_sigmaI/netI 0.1302
_diffrn_reflns_limit_h_max 9
_diffrn_reflns_limit_h_min -10
_diffrn_reflns_limit_k_max 25
_diffrn_reflns_limit_k_min -23
_diffrn_reflns_limit_l_max 11
_diffrn_reflns_limit_l_min -9
_diffrn_reflns_number 8493
_diffrn_reflns_theta_full 25.00
_diffrn_reflns_theta_max 25.00
_diffrn_reflns_theta_min 3.08
_exptl_absorpt_coefficient_mu 1.221
_exptl_absorpt_correction_T_max 0.9086
_exptl_absorpt_correction_T_min 0.7750
_exptl_absorpt_correction_type multi-scan
_exptl_absorpt_process_details 'Jacobson, R. (1998) Private communication'
_exptl_crystal_colour Red
_exptl_crystal_density_diffrn 1.746
_exptl_crystal_density_method 'not measured'
_exptl_crystal_description Prism
_exptl_crystal_F_000 964
_exptl_crystal_size_max 0.22
_exptl_crystal_size_mid 0.22
_exptl_crystal_size_min 0.08
_refine_diff_density_max 0.540
_refine_diff_density_min -0.457
_refine_diff_density_rms 0.106
_refine_ls_extinction_method none
_refine_ls_goodness_of_fit_ref 1.010
_refine_ls_hydrogen_treatment constr
_refine_ls_matrix_type full
_refine_ls_number_parameters 263
_refine_ls_number_reflns 3056
_refine_ls_number_restraints 0
_refine_ls_restrained_S_all 1.010
_refine_ls_R_factor_all 0.1625
_refine_ls_R_factor_gt 0.0980
_refine_ls_shift/su_max 0.003
_refine_ls_shift/su_mean 0.001
_refine_ls_structure_factor_coef Fsqd
_refine_ls_weighting_details 'calc w=1/[\s^2^(Fo^2^)+(0.0100P)^2^+15.0000P] where P=(Fo^2^+2Fc^2^)/3'
_refine_ls_weighting_scheme calc
_refine_ls_wR_factor_gt 0.1378
_refine_ls_wR_factor_ref 0.1660
_reflns_number_gt 1919
_reflns_number_total 3056
_reflns_threshold_expression >2sigma(I)
_cod_data_source_file c2ce26219c.txt
_cod_data_source_block 5
_cod_original_cell_volume 1815.5(10)
_cod_original_sg_symbol_Hall '-P 2yn '
_cod_original_sg_symbol_H-M 'P 21/n '
_cod_database_code 7208919

loop_
_symmetry_equiv_pos_as_xyz
'x, y, z'
'-x+1/2, y+1/2, -z+1/2'
'-x, -y, -z'
'x-1/2, -y-1/2, z-1/2'

loop_
_atom_site_label
_atom_site_type_symbol
_atom_site_fract_x
_atom_site_fract_y
_atom_site_fract_z
_atom_site_U_iso_or_equiv
_atom_site_adp_type
_atom_site_occupancy
_atom_site_symmetry_multiplicity
_atom_site_calc_flag
_atom_site_refinement_flags
Co1 Co -0.04286(14) 0.21847(5) 0.33361(15) 0.0321(4) Uani 1 1 d .
S1 S 0.2610(3) 0.45766(11) 0.4165(3) 0.0378(7) Uani 1 1 d .
S2 S 0.5875(3) 0.40478(11) 0.5208(3) 0.0403(7) Uani 1 1 d .
N1 N 0.1185(8) 0.1434(3) 0.3756(8) 0.0315(19) Uani 1 1 d .
N2 N -0.2043(9) 0.1415(3) 0.2802(8) 0.035(2) Uani 1 1 d .
C1 C 0.2781(9) 0.3775(4) 0.4411(9) 0.028(2) Uani 1 1 d .
C2 C 0.4250(11) 0.3537(4) 0.4903(11) 0.032(2) Uani 1 1 d .
C3 C 0.4699(10) 0.4709(4) 0.4869(10) 0.035(2) Uani 1 1 d .
C4 C 0.1259(10) 0.3418(5) 0.3980(9) 0.034(2) Uani 1 1 d .
C5 C 0.4816(9) 0.2876(4) 0.5291(11) 0.032(2) Uani 1 1 d .
C6 C 0.2774(11) 0.1445(4) 0.4250(11) 0.038(3) Uani 1 1 d .
H6 H 0.3290 0.1826 0.4399 0.046 Uiso 1 1 calc R
C7 C 0.3708(11) 0.0908(5) 0.4559(12) 0.046(3) Uani 1 1 d .
H7 H 0.4820 0.0935 0.4933 0.056 Uiso 1 1 calc R
C8 C 0.2971(11) 0.0343(4) 0.4306(12) 0.045(3) Uani 1 1 d .
H8 H 0.3578 -0.0017 0.4496 0.054 Uiso 1 1 calc R
C9 C 0.1289(11) 0.0313(4) 0.3756(9) 0.029(2) Uani 1 1 d .
C10 C 0.0442(10) 0.0870(4) 0.3507(9) 0.027(2) Uani 1 1 d .
C11 C -0.3645(11) 0.1411(5) 0.2318(11) 0.041(3) Uani 1 1 d .
H11 H -0.4183 0.1787 0.2191 0.049 Uiso 1 1 calc R
C12 C -0.4542(12) 0.0868(5) 0.1993(11) 0.046(3) Uani 1 1 d .
H12 H -0.5654 0.0883 0.1617 0.055 Uiso 1 1 calc R
C13 C -0.3766(12) 0.0314(5) 0.2236(12) 0.049(3) Uani 1 1 d .
H13 H -0.4350 -0.0052 0.2057 0.059 Uiso 1 1 calc R
C14 C -0.2069(11) 0.0296(5) 0.2761(10) 0.039(2) Uani 1 1 d .
C15 C -0.1289(10) 0.0857(4) 0.3009(10) 0.030(2) Uani 1 1 d .
C16 C 0.0431(12) -0.0255(4) 0.3477(10) 0.038(2) Uani 1 1 d .
H16 H 0.1000 -0.0624 0.3639 0.045 Uiso 1 1 calc R
C17 C -0.1184(13) -0.0273(5) 0.2983(11) 0.049(3) Uani 1 1 d .
H17 H -0.1719 -0.0650 0.2789 0.058 Uiso 1 1 calc R
O1 O -0.0023(7) 0.3717(3) 0.3619(8) 0.0428(18) Uani 1 1 d .
O2 O 0.1380(7) 0.2837(3) 0.3998(7) 0.0379(16) Uani 1 1 d .
O3 O 0.5506(8) 0.2639(3) 0.4519(8) 0.053(2) Uani 1 1 d .
O4 O 0.4589(7) 0.2628(3) 0.6310(7) 0.0358(16) Uani 1 1 d .
O5 O -0.2304(6) 0.2870(3) 0.2990(6) 0.0347(16) Uani 1 1 d .
O6 O -0.0207(7) 0.2145(3) 0.5520(7) 0.0484(18) Uani 1 1 d .
O7 O 0.2320(9) 0.3297(4) 0.1155(9) 0.067(2) Uani 1 1 d .

loop_
_atom_site_aniso_label
_atom_site_aniso_U_11
_atom_site_aniso_U_22
_atom_site_aniso_U_33
_atom_site_aniso_U_23
_atom_site_aniso_U_13
_atom_site_aniso_U_12
Co1 0.0221(6) 0.0287(7) 0.0407(8) -0.0002(6) 0.0050(6) -0.0026(6)
S1 0.0235(12) 0.0295(13) 0.0522(18) 0.0074(11) 0.0033(12) -0.0024(10)
S2 0.0224(12) 0.0318(14) 0.0596(19) 0.0067(12) 0.0056(12) -0.0043(10)
N1 0.024(4) 0.033(4) 0.037(5) -0.001(4) 0.011(4) 0.003(3)
N2 0.028(4) 0.035(5) 0.035(5) 0.001(4) 0.004(4) -0.003(4)
C1 0.016(4) 0.033(5) 0.029(6) -0.007(4) 0.001(4) -0.012(4)
C2 0.032(5) 0.023(5) 0.049(7) -0.001(4) 0.023(5) -0.003(4)
C3 0.028(5) 0.034(5) 0.041(6) 0.007(4) 0.008(5) -0.007(4)
C4 0.022(5) 0.051(7) 0.020(6) 0.003(4) -0.002(4) -0.004(5)
C5 0.009(4) 0.037(6) 0.045(7) -0.005(5) 0.002(4) -0.005(4)
C6 0.027(5) 0.033(5) 0.056(7) -0.003(5) 0.017(5) -0.003(4)
C7 0.028(5) 0.039(6) 0.074(8) 0.008(5) 0.021(6) 0.019(5)
C8 0.036(6) 0.031(6) 0.065(8) -0.006(5) 0.013(6) 0.007(5)
C9 0.040(5) 0.024(5) 0.025(5) 0.011(4) 0.013(4) 0.000(4)
C10 0.033(5) 0.026(5) 0.021(5) -0.005(4) 0.008(4) -0.002(4)
C11 0.026(5) 0.053(7) 0.038(7) 0.004(5) 0.003(5) 0.006(5)
C12 0.023(5) 0.068(8) 0.038(7) 0.001(5) 0.001(5) -0.007(5)
C13 0.034(6) 0.041(6) 0.063(8) 0.003(5) 0.007(5) -0.016(5)
C14 0.037(6) 0.045(6) 0.036(6) -0.006(5) 0.013(5) -0.005(5)
C15 0.029(5) 0.032(5) 0.032(6) 0.000(4) 0.014(4) -0.013(4)
C16 0.055(7) 0.020(5) 0.047(7) -0.004(4) 0.030(6) -0.001(5)
C17 0.053(7) 0.036(6) 0.048(7) -0.004(5) 0.007(6) -0.018(6)
O1 0.022(3) 0.039(4) 0.061(5) -0.002(3) 0.007(3) -0.003(3)
O2 0.025(3) 0.034(4) 0.047(4) -0.006(3) 0.004(3) -0.006(3)
O3 0.053(5) 0.042(4) 0.076(6) -0.002(4) 0.039(4) 0.005(4)
O4 0.047(4) 0.041(4) 0.023(4) 0.004(3) 0.017(3) -0.005(3)
O5 0.019(3) 0.044(4) 0.037(4) 0.003(3) 0.003(3) 0.006(3)
O6 0.036(4) 0.074(5) 0.030(4) -0.007(4) 0.005(3) 0.002(4)
O7 0.049(5) 0.077(6) 0.083(6) -0.024(5) 0.032(5) -0.011(4)

loop_
_atom_type_symbol
_atom_type_description
_atom_type_scat_dispersion_real
_atom_type_scat_dispersion_imag
_atom_type_scat_source
C C 0.0033 0.0016 'International Tables Vol C Tables 4.2.6.8 and 6.1.1.4'
H H 0.0000 0.0000 'International Tables Vol C Tables 4.2.6.8 and 6.1.1.4'
N N 0.0061 0.0033 'International Tables Vol C Tables 4.2.6.8 and 6.1.1.4'
O O 0.0106 0.0060 'International Tables Vol C Tables 4.2.6.8 and 6.1.1.4'
S S 0.1246 0.1234 'International Tables Vol C Tables 4.2.6.8 and 6.1.1.4'
Co Co 0.3494 0.9721 'International Tables Vol C Tables 4.2.6.8 and 6.1.1.4'

loop_
_geom_angle_atom_site_label_1
_geom_angle_atom_site_label_2
_geom_angle_atom_site_label_3
_geom_angle
_geom_angle_site_symmetry_1
_geom_angle_site_symmetry_3
O2 Co1 O4 84.8(3) . 4_565
O2 Co1 N1 93.5(3) . .
O4 Co1 N1 96.1(3) 4_565 .
O2 Co1 O6 85.2(3) . .
O4 Co1 O6 169.6(3) 4_565 .
N1 Co1 O6 87.3(3) . .
O2 Co1 N2 171.8(3) . .
O4 Co1 N2 98.1(3) 4_565 .
N1 Co1 N2 78.6(3) . .
O6 Co1 N2 92.2(3) . .
O2 Co1 O5 93.1(2) . .
O4 Co1 O5 88.9(2) 4_565 .
N1 Co1 O5 172.0(3) . .
O6 Co1 O5 88.9(2) . .
N2 Co1 O5 94.6(3) . .
C1 S1 C3 94.4(4) . .
C3 S2 C2 94.7(4) . .
C6 N1 C10 118.0(8) . .
C6 N1 Co1 128.5(7) . .
C10 N1 Co1 113.4(5) . .
C11 N2 C15 117.2(8) . .
C11 N2 Co1 129.2(7) . .
C15 N2 Co1 113.6(6) . .
C2 C1 C4 125.7(8) . .
C2 C1 S1 117.5(6) . .
C4 C1 S1 116.7(6) . .
C1 C2 C5 130.9(8) . .
C1 C2 S2 117.5(7) . .
C5 C2 S2 111.5(6) . .
C3 C3 S2 123.9(9) 3_666 .
C3 C3 S1 121.1(10) 3_666 .
S2 C3 S1 115.0(5) . .
O1 C4 O2 125.8(8) . .
O1 C4 C1 117.5(8) . .
O2 C4 C1 116.7(8) . .
O4 C5 O3 126.4(9) . .
O4 C5 C2 119.0(9) . .
O3 C5 C2 114.6(9) . .
N1 C6 C7 122.8(9) . .
N1 C6 H6 118.6 . .
C7 C6 H6 118.6 . .
C8 C7 C6 119.4(9) . .
C8 C7 H7 120.3 . .
C6 C7 H7 120.3 . .
C7 C8 C9 119.4(9) . .
C7 C8 H8 120.3 . .
C9 C8 H8 120.3 . .
C10 C9 C8 117.6(8) . .
C10 C9 C16 119.4(8) . .
C8 C9 C16 122.9(9) . .
N1 C10 C9 122.7(8) . .
N1 C10 C15 118.1(8) . .
C9 C10 C15 119.2(8) . .
N2 C11 C12 122.7(10) . .
N2 C11 H11 118.6 . .
C12 C11 H11 118.6 . .
C13 C12 C11 119.2(9) . .
C13 C12 H12 120.4 . .
C11 C12 H12 120.4 . .
C12 C13 C14 119.9(9) . .
C12 C13 H13 120.0 . .
C14 C13 H13 120.0 . .
C15 C14 C13 116.6(9) . .
C15 C14 C17 120.8(9) . .
C13 C14 C17 122.5(9) . .
N2 C15 C14 124.3(8) . .
N2 C15 C10 116.4(8) . .
C14 C15 C10 119.3(9) . .
C17 C16 C9 121.9(9) . .
C17 C16 H16 119.1 . .
C9 C16 H16 119.1 . .
C16 C17 C14 119.3(9) . .
C16 C17 H17 120.4 . .
C14 C17 H17 120.4 . .
C4 O2 Co1 128.5(6) . .
C5 O4 Co1 141.9(6) . 4_666

loop_
_geom_bond_atom_site_label_1
_geom_bond_atom_site_label_2
_geom_bond_distance
_geom_bond_site_symmetry_2
Co1 O2 2.069(6) .
Co1 O4 2.081(7) 4_565
Co1 N1 2.113(7) .
Co1 O6 2.134(7) .
Co1 N2 2.144(7) .
Co1 O5 2.169(6) .
S1 C1 1.752(9) .
S1 C3 1.768(9) .
S2 C3 1.736(10) .
S2 C2 1.762(9) .
N1 C6 1.326(11) .
N1 C10 1.368(11) .
N2 C11 1.337(11) .
N2 C15 1.361(11) .
C1 C2 1.331(12) .
C1 C4 1.488(11) .
C2 C5 1.521(12) .
C3 C3 1.358(17) 3_666
C4 O1 1.251(10) .
C4 O2 1.262(11) .
C5 O4 1.234(11) .
C5 O3 1.255(11) .
C6 C7 1.400(12) .
C6 H6 0.9300 .
C7 C8 1.369(13) .
C7 H7 0.9300 .
C8 C9 1.406(12) .
C8 H8 0.9300 .
C9 C10 1.399(11) .
C9 C16 1.423(12) .
C10 C15 1.446(11) .
C11 C12 1.396(14) .
C11 H11 0.9300 .
C12 C13 1.362(14) .
C12 H12 0.9300 .
C13 C14 1.417(13) .
C13 H13 0.9300 .
C14 C15 1.379(13) .
C14 C17 1.438(14) .
C16 C17 1.348(13) .
C16 H16 0.9300 .
C17 H17 0.9300 .
O4 Co1 2.081(7) 4_666

loop_
_geom_torsion_atom_site_label_1
_geom_torsion_atom_site_label_2
_geom_torsion_atom_site_label_3
_geom_torsion_atom_site_label_4
_geom_torsion
_geom_torsion_site_symmetry_1
_geom_torsion_site_symmetry_4
O2 Co1 N1 C6 -0.8(9) . .
O4 Co1 N1 C6 84.3(9) 4_565 .
O6 Co1 N1 C6 -85.8(9) . .
N2 Co1 N1 C6 -178.6(9) . .
O5 Co1 N1 C6 -147.4(17) . .
O2 Co1 N1 C10 177.2(6) . .
O4 Co1 N1 C10 -97.7(6) 4_565 .
O6 Co1 N1 C10 92.2(6) . .
N2 Co1 N1 C10 -0.6(6) . .
O5 Co1 N1 C10 31(2) . .
O2 Co1 N2 C11 165.0(18) . .
O4 Co1 N2 C11 -84.7(9) 4_565 .
N1 Co1 N2 C11 -179.4(9) . .
O6 Co1 N2 C11 93.8(9) . .
O5 Co1 N2 C11 4.8(9) . .
O2 Co1 N2 C15 -14(2) . .
O4 Co1 N2 C15 95.9(6) 4_565 .
N1 Co1 N2 C15 1.3(7) . .
O6 Co1 N2 C15 -85.6(7) . .
O5 Co1 N2 C15 -174.6(6) . .
C3 S1 C1 C2 -3.9(9) . .
C3 S1 C1 C4 179.1(8) . .
C4 C1 C2 C5 -6.2(17) . .
S1 C1 C2 C5 177.0(9) . .
C4 C1 C2 S2 174.9(8) . .
S1 C1 C2 S2 -1.8(11) . .
C3 S2 C2 C1 6.6(9) . .
C3 S2 C2 C5 -172.5(7) . .
C2 S2 C3 C3 170.2(12) . 3_666
C2 S2 C3 S1 -9.1(6) . .
C1 S1 C3 C3 -170.9(12) . 3_666
C1 S1 C3 S2 8.3(6) . .
C2 C1 C4 O1 175.8(10) . .
S1 C1 C4 O1 -7.4(12) . .
C2 C1 C4 O2 -4.9(14) . .
S1 C1 C4 O2 171.9(7) . .
C1 C2 C5 O4 -66.1(14) . .
S2 C2 C5 O4 112.8(8) . .
C1 C2 C5 O3 114.8(11) . .
S2 C2 C5 O3 -66.3(9) . .
C10 N1 C6 C7 -1.7(15) . .
Co1 N1 C6 C7 176.2(8) . .
N1 C6 C7 C8 2.0(17) . .
C6 C7 C8 C9 -0.7(16) . .
C7 C8 C9 C10 -0.7(15) . .
C7 C8 C9 C16 -179.3(10) . .
C6 N1 C10 C9 0.1(14) . .
Co1 N1 C10 C9 -178.1(7) . .
C6 N1 C10 C15 178.1(9) . .
Co1 N1 C10 C15 -0.1(10) . .
C8 C9 C10 N1 1.1(14) . .
C16 C9 C10 N1 179.7(8) . .
C8 C9 C10 C15 -176.9(9) . .
C16 C9 C10 C15 1.7(13) . .
C15 N2 C11 C12 -1.6(14) . .
Co1 N2 C11 C12 179.0(7) . .
N2 C11 C12 C13 3.0(16) . .
C11 C12 C13 C14 -2.3(16) . .
C12 C13 C14 C15 0.5(16) . .
C12 C13 C14 C17 -177.4(10) . .
C11 N2 C15 C14 -0.4(14) . .
Co1 N2 C15 C14 179.1(8) . .
C11 N2 C15 C10 178.8(8) . .
Co1 N2 C15 C10 -1.7(10) . .
C13 C14 C15 N2 0.9(15) . .
C17 C14 C15 N2 178.9(9) . .
C13 C14 C15 C10 -178.3(9) . .
C17 C14 C15 C10 -0.3(14) . .
N1 C10 C15 N2 1.2(12) . .
C9 C10 C15 N2 179.4(8) . .
N1 C10 C15 C14 -179.5(9) . .
C9 C10 C15 C14 -1.4(13) . .
C10 C9 C16 C17 -0.3(14) . .
C8 C9 C16 C17 178.3(10) . .
C9 C16 C17 C14 -1.4(15) . .
C15 C14 C17 C16 1.7(15) . .
C13 C14 C17 C16 179.5(10) . .
O1 C4 O2 Co1 4.3(14) . .
C1 C4 O2 Co1 -174.9(6) . .
O4 Co1 O2 C4 81.0(8) 4_565 .
N1 Co1 O2 C4 176.9(8) . .
O6 Co1 O2 C4 -96.1(8) . .
N2 Co1 O2 C4 -167.8(19) . .
O5 Co1 O2 C4 -7.5(8) . .
O3 C5 O4 Co1 141.7(8) . 4_666
C2 C5 O4 Co1 -37.3(13) . 4_666
